data_1540437
loop_
_publ_author_name
'Doyle, Lauren E.'
'Piers, Warren E.'
'Borau-Garcia, Javier'
'Sgro, Michael J.'
'Spasyuk, Denis M.'

_publ_section_title
;
 Mechanistic studies on the addition of hydrogen to iridaepoxide complexes
 with subsequent elimination of water
;
_journal_issue 2
_journal_name_full 'Chem. Sci.'
_journal_page_first 921
_journal_paper_doi 10.1039/C5SC03575A
_journal_volume 7
_journal_year 2016
_chemical_formula_moiety 'C29 H36 Br Ir O P2 S2, C7 H8 '
_chemical_formula_sum 'C36 H44 Br Ir O P2 S2'
_chemical_formula_weight 890.88
_space_group_crystal_system monoclinic
_space_group_IT_number 14
_space_group_name_Hall '-P 2yn'
_space_group_name_H-M_alt 'P 1 21/n 1'
_symmetry_space_group_name_Hall '-P 2yn'
_symmetry_space_group_name_H-M 'P 1 21/n 1'
_atom_sites_solution_hydrogens geom
_audit_creation_method SHELXL-2014/6
_audit_update_record
;
2015-09-08 deposited with the CCDC.
2015-10-27 downloaded from the CCDC.
;
_cell_angle_alpha 90
_cell_angle_beta 106.9590(10)
_cell_angle_gamma 90
_cell_formula_units_Z 4
_cell_length_a 14.5417(3)
_cell_length_b 11.2071(2)
_cell_length_c 22.7055(5)
_cell_measurement_reflns_used 9099
_cell_measurement_temperature 173(2)
_cell_measurement_theta_max 71.91
_cell_measurement_theta_min 3.23
_cell_volume 3539.41(13)
_computing_cell_refinement 'Bruker SAINT'
_computing_data_collection 'Bruker APEX2'
_computing_data_reduction 'Bruker SAINT'
_computing_molecular_graphics 'Bruker SHELXTL'
_computing_publication_material 'LinXTL v.  5.3.1'
_computing_structure_refinement 'SHELXL-2014 (Sheldrick 2014)'
_computing_structure_solution 'SHELXS-97 (Sheldrick 2008)'
_diffrn_ambient_temperature 173(2)
_diffrn_measured_fraction_theta_full 1.000
_diffrn_measured_fraction_theta_max 1.000
_diffrn_measurement_device_type 'Bruker APEX-II CCD'
_diffrn_measurement_method '\f and \w scans'
_diffrn_radiation_type CuK\a
_diffrn_radiation_wavelength 1.54178
_diffrn_reflns_av_R_equivalents 0.0294
_diffrn_reflns_av_unetI/netI 0.0174
_diffrn_reflns_laue_measured_fraction_full 1.000
_diffrn_reflns_laue_measured_fraction_max 1.000
_diffrn_reflns_limit_h_max 17
_diffrn_reflns_limit_h_min -17
_diffrn_reflns_limit_k_max 13
_diffrn_reflns_limit_k_min -13
_diffrn_reflns_limit_l_max 27
_diffrn_reflns_limit_l_min -27
_diffrn_reflns_number 36978
_diffrn_reflns_point_group_measured_fraction_full 1.000
_diffrn_reflns_point_group_measured_fraction_max 1.000
_diffrn_reflns_theta_full 67.500
_diffrn_reflns_theta_max 67.490
_diffrn_reflns_theta_min 3.235
_exptl_absorpt_coefficient_mu 10.789
_exptl_absorpt_correction_T_max 0.5230
_exptl_absorpt_correction_T_min 0.3974
_exptl_absorpt_correction_type multi-scan
_exptl_absorpt_process_details 'Sadabs (Sheldrick, 1996)'
_exptl_crystal_colour Red
_exptl_crystal_density_diffrn 1.672
_exptl_crystal_density_method 'not measured'
_exptl_crystal_description block
_exptl_crystal_F_000 1768
_exptl_crystal_size_max 0.20
_exptl_crystal_size_mid 0.20
_exptl_crystal_size_min 0.20
_refine_diff_density_max 0.439
_refine_diff_density_min -0.849
_refine_diff_density_rms 0.089
_refine_ls_extinction_method none
_refine_ls_goodness_of_fit_ref 1.073
_refine_ls_hydrogen_treatment constr
_refine_ls_matrix_type full
_refine_ls_number_parameters 397
_refine_ls_number_reflns 6367
_refine_ls_number_restraints 387
_refine_ls_restrained_S_all 1.053
_refine_ls_R_factor_all 0.0214
_refine_ls_R_factor_gt 0.0201
_refine_ls_shift/su_max 0.006
_refine_ls_shift/su_mean 0.000
_refine_ls_structure_factor_coef Fsqd
_refine_ls_weighting_details 'w=1/[\s^2^(Fo^2^)+(0.0287P)^2^+2.3500P] where P=(Fo^2^+2Fc^2^)/3'
_refine_ls_weighting_scheme calc
_refine_ls_wR_factor_gt 0.0491
_refine_ls_wR_factor_ref 0.0497
_reflns_Friedel_coverage 0.000
_reflns_number_gt 6097
_reflns_number_total 6367
_reflns_threshold_expression 'I > 2\s(I)'
_cod_data_source_file c5sc03575a2.cif
_cod_data_source_block 1_Br
_cod_depositor_comments 'Adding full bibliography for 1540435--1540440.cif.'
_cod_database_code 1540437
_shelx_space_group_comment
;
The symmetry employed for this shelxl refinement is uniquely defined
by the following loop, which should always be used as a source of
symmetry information in preference to the above space-group names.
They are only intended as comments.
;
_shelx_estimated_absorpt_t_min 0.221
_shelx_estimated_absorpt_t_max 0.221
_shelxl_version_number 2014/6

loop_
_space_group_symop_operation_xyz
'x, y, z'
'-x+1/2, y+1/2, -z+1/2'
'-x, -y, -z'
'x-1/2, -y-1/2, z-1/2'

loop_
_atom_site_label
_atom_site_type_symbol
_atom_site_fract_x
_atom_site_fract_y
_atom_site_fract_z
_atom_site_U_iso_or_equiv
_atom_site_adp_type
_atom_site_occupancy
_atom_site_site_symmetry_order
_atom_site_calc_flag
_atom_site_refinement_flags_posn
_atom_site_refinement_flags_adp
Br1 Br 0.85152(2) 0.04754(3) 0.60979(2) 0.02698(7) Uani 1 1 d . U
C1 C 0.62394(17) 0.3015(2) 0.50758(11) 0.0159(5) Uani 1 1 d . U
C2 C 0.53809(17) 0.2957(2) 0.53143(12) 0.0167(5) Uani 1 1 d . U
C3 C 0.54389(17) 0.2634(2) 0.59016(11) 0.0163(5) Uani 1 1 d . U
C4 C 0.45782(18) 0.2926(2) 0.60716(12) 0.0186(5) Uani 1 1 d . U
C5 C 0.38699(18) 0.3408(2) 0.55722(12) 0.0209(5) Uani 1 1 d . U
C6 C 0.2965(2) 0.3759(3) 0.56122(14) 0.0301(6) Uani 1 1 d . U
H6 H 0.2487 0.4060 0.5263 0.036 Uiso 1 1 calc R U
C7 C 0.2793(2) 0.3653(3) 0.61776(15) 0.0343(7) Uani 1 1 d . U
H7 H 0.2184 0.3874 0.6219 0.041 Uiso 1 1 calc R U
C8 C 0.3510(2) 0.3221(3) 0.66908(14) 0.0289(6) Uani 1 1 d . U
H8 H 0.3387 0.3186 0.7079 0.035 Uiso 1 1 calc R U
C9 C 0.4383(2) 0.2850(2) 0.66425(13) 0.0236(5) Uani 1 1 d . U
H9 H 0.4855 0.2543 0.6993 0.028 Uiso 1 1 calc R U
C10 C 0.69389(19) 0.2685(2) 0.70814(12) 0.0226(5) Uani 1 1 d . U
H10 H 0.6484 0.2434 0.7314 0.027 Uiso 1 1 calc R U
C11 C 0.6884(2) 0.4036(3) 0.70105(14) 0.0354(7) Uani 1 1 d . U
H11A H 0.7088 0.4410 0.7418 0.053 Uiso 1 1 calc R U
H11B H 0.6221 0.4272 0.6798 0.053 Uiso 1 1 calc R U
H11C H 0.7307 0.4297 0.6770 0.053 Uiso 1 1 calc R U
C12 C 0.7951(2) 0.2285(3) 0.74440(14) 0.0330(7) Uani 1 1 d . U
H12A H 0.8412 0.2560 0.7234 0.050 Uiso 1 1 calc R U
H12B H 0.7971 0.1412 0.7472 0.050 Uiso 1 1 calc R U
H12C H 0.8118 0.2626 0.7859 0.050 Uiso 1 1 calc R U
C13 C 0.63031(18) 0.0381(2) 0.64617(12) 0.0217(5) Uani 1 1 d . U
H13 H 0.6935 -0.0025 0.6643 0.026 Uiso 1 1 calc R U
C14 C 0.5714(2) 0.0198(3) 0.69119(14) 0.0297(6) Uani 1 1 d . U
H14A H 0.5083 0.0576 0.6748 0.045 Uiso 1 1 calc R U
H14B H 0.6052 0.0558 0.7309 0.045 Uiso 1 1 calc R U
H14C H 0.5630 -0.0658 0.6967 0.045 Uiso 1 1 calc R U
C15 C 0.5826(2) -0.0234(3) 0.58499(14) 0.0334(7) Uani 1 1 d . U
H15A H 0.5699 -0.1071 0.5924 0.050 Uiso 1 1 calc R U
H15B H 0.6253 -0.0194 0.5587 0.050 Uiso 1 1 calc R U
H15C H 0.5218 0.0168 0.5645 0.050 Uiso 1 1 calc R U
C16 C 0.61435(17) 0.3002(2) 0.44007(11) 0.0169(5) Uani 1 1 d . U
C17 C 0.68719(17) 0.2691(2) 0.41629(12) 0.0178(5) Uani 1 1 d . U
C18 C 0.66731(18) 0.3024(2) 0.35212(12) 0.0203(5) Uani 1 1 d . U
C19 C 0.57606(18) 0.3541(2) 0.32941(12) 0.0203(5) Uani 1 1 d . U
C20 C 0.53993(18) 0.3942(3) 0.26859(12) 0.0248(6) Uani 1 1 d . U
H20 H 0.4770 0.4265 0.2539 0.030 Uiso 1 1 calc R U
C21 C 0.5978(2) 0.3854(3) 0.23098(13) 0.0309(6) Uani 1 1 d . U
H21 H 0.5750 0.4125 0.1896 0.037 Uiso 1 1 calc R U
C22 C 0.6903(2) 0.3369(3) 0.25268(14) 0.0329(7) Uani 1 1 d . U
H22 H 0.7300 0.3332 0.2261 0.039 Uiso 1 1 calc R U
C23 C 0.7249(2) 0.2944(3) 0.31218(13) 0.0281(6) Uani 1 1 d . U
H23 H 0.7872 0.2599 0.3260 0.034 Uiso 1 1 calc R U
C24 C 0.89958(18) 0.2651(3) 0.46233(13) 0.0237(5) Uani 1 1 d . U
H24 H 0.9041 0.2439 0.4205 0.028 Uiso 1 1 calc R U
C25 C 0.8949(2) 0.4006(3) 0.46634(15) 0.0357(7) Uani 1 1 d . U
H25A H 0.8917 0.4235 0.5074 0.053 Uiso 1 1 calc R U
H25B H 0.8375 0.4298 0.4351 0.053 Uiso 1 1 calc R U
H25C H 0.9524 0.4356 0.4591 0.053 Uiso 1 1 calc R U
C26 C 0.9877(2) 0.2138(3) 0.51003(17) 0.0441(9) Uani 1 1 d . U
H26A H 1.0461 0.2493 0.5043 0.066 Uiso 1 1 calc R U
H26B H 0.9895 0.1271 0.5049 0.066 Uiso 1 1 calc R U
H26C H 0.9842 0.2321 0.5515 0.066 Uiso 1 1 calc R U
C27 C 0.7918(2) 0.0404(2) 0.44658(12) 0.0243(5) Uani 1 1 d . U
H27 H 0.8365 -0.0030 0.4819 0.029 Uiso 1 1 calc R U
C28 C 0.6930(2) -0.0165(3) 0.43587(17) 0.0417(8) Uani 1 1 d . U
H28A H 0.6481 0.0180 0.3989 0.063 Uiso 1 1 calc R U
H28B H 0.6696 -0.0014 0.4715 0.063 Uiso 1 1 calc R U
H28C H 0.6978 -0.1027 0.4303 0.063 Uiso 1 1 calc R U
C29 C 0.8282(3) 0.0186(3) 0.39077(15) 0.0390(7) Uani 1 1 d . U
H29A H 0.8314 -0.0674 0.3839 0.059 Uiso 1 1 calc R U
H29B H 0.8924 0.0535 0.3984 0.059 Uiso 1 1 calc R U
H29C H 0.7842 0.0558 0.3543 0.059 Uiso 1 1 calc R U
C30 C 0.9897(3) 0.5288(3) 0.66850(16) 0.0438(8) Uani 1 1 d . U
C31 C 0.8965(3) 0.5035(3) 0.63402(15) 0.0429(8) Uani 1 1 d . U
H31 H 0.8778 0.4229 0.6243 0.051 Uiso 1 1 calc R U
C32 C 0.8304(3) 0.5939(4) 0.61359(17) 0.0525(9) Uani 1 1 d . U
H32 H 0.7664 0.5749 0.5906 0.063 Uiso 1 1 calc R U
C33 C 0.8562(3) 0.7100(4) 0.62612(19) 0.0535(10) Uani 1 1 d . U
H33 H 0.8106 0.7718 0.6114 0.064 Uiso 1 1 calc R U
C34 C 0.9490(3) 0.7375(3) 0.66037(18) 0.0488(9) Uani 1 1 d . U
H34 H 0.9673 0.8184 0.6692 0.059 Uiso 1 1 calc R U
C35 C 1.0142(2) 0.6485(4) 0.68145(15) 0.0434(8) Uani 1 1 d . U
H35 H 1.0776 0.6682 0.7054 0.052 Uiso 1 1 calc R U
C36 C 1.0615(4) 0.4316(5) 0.6932(2) 0.0766(15) Uani 1 1 d . U
H36A H 1.1256 0.4587 0.6932 0.115 Uiso 1 1 calc R U
H36B H 1.0438 0.3606 0.6671 0.115 Uiso 1 1 calc R U
H36C H 1.0620 0.4120 0.7353 0.115 Uiso 1 1 calc R U
Ir1 Ir 0.74391(2) 0.20946(2) 0.56136(2) 0.01417(4) Uani 1 1 d . U
O1 O 0.69223(12) 0.37878(15) 0.53921(8) 0.0176(3) Uani 1 1 d . U
P1 P 0.65698(4) 0.19558(5) 0.63213(3) 0.01541(12) Uani 1 1 d . U
P2 P 0.78872(4) 0.19737(5) 0.47134(3) 0.01588(12) Uani 1 1 d . U
S1 S 0.42636(4) 0.35503(6) 0.49231(3) 0.02199(13) Uani 1 1 d . U
S2 S 0.51724(4) 0.36421(6) 0.38563(3) 0.02043(12) Uani 1 1 d . U

loop_
_atom_site_aniso_label
_atom_site_aniso_U_11
_atom_site_aniso_U_22
_atom_site_aniso_U_33
_atom_site_aniso_U_23
_atom_site_aniso_U_13
_atom_site_aniso_U_12
Br1 0.02557(13) 0.02881(15) 0.02480(14) 0.00644(11) 0.00461(11) 0.01286(11)
C1 0.0141(10) 0.0141(11) 0.0180(11) 0.0020(9) 0.0021(9) 0.0029(9)
C2 0.0154(11) 0.0153(12) 0.0183(11) -0.0005(9) 0.0035(9) 0.0022(9)
C3 0.0157(11) 0.0156(11) 0.0170(11) 0.0007(9) 0.0037(9) 0.0008(9)
C4 0.0201(12) 0.0160(12) 0.0216(12) 0.0000(9) 0.0092(10) -0.0005(9)
C5 0.0213(11) 0.0203(12) 0.0230(12) 0.0020(10) 0.0095(10) 0.0021(10)
C6 0.0214(12) 0.0378(16) 0.0328(14) 0.0082(13) 0.0108(11) 0.0092(12)
C7 0.0287(14) 0.0403(17) 0.0420(16) 0.0087(14) 0.0232(13) 0.0094(13)
C8 0.0341(14) 0.0288(14) 0.0309(14) 0.0029(12) 0.0205(12) 0.0019(12)
C9 0.0281(13) 0.0228(13) 0.0218(13) 0.0020(10) 0.0101(11) 0.0006(10)
C10 0.0250(13) 0.0258(13) 0.0154(11) -0.0038(10) 0.0033(10) -0.0005(11)
C11 0.0385(16) 0.0269(15) 0.0317(15) -0.0099(12) -0.0042(13) 0.0060(13)
C12 0.0353(16) 0.0300(15) 0.0253(14) -0.0015(12) -0.0045(12) 0.0020(13)
C13 0.0241(12) 0.0173(12) 0.0236(13) 0.0030(10) 0.0067(10) 0.0015(10)
C14 0.0361(15) 0.0235(14) 0.0334(15) 0.0091(12) 0.0162(13) 0.0029(12)
C15 0.0448(17) 0.0244(14) 0.0329(15) -0.0066(12) 0.0141(13) -0.0111(13)
C16 0.0151(11) 0.0176(12) 0.0169(11) 0.0020(9) 0.0028(9) 0.0007(9)
C17 0.0160(11) 0.0196(12) 0.0172(11) 0.0005(9) 0.0041(9) -0.0007(9)
C18 0.0191(11) 0.0242(13) 0.0177(12) 0.0017(10) 0.0056(10) -0.0019(10)
C19 0.0185(11) 0.0244(13) 0.0183(11) 0.0017(10) 0.0058(9) -0.0025(10)
C20 0.0207(12) 0.0341(15) 0.0178(12) 0.0061(11) 0.0025(10) 0.0013(11)
C21 0.0303(14) 0.0433(17) 0.0192(12) 0.0092(12) 0.0072(11) 0.0023(13)
C22 0.0292(14) 0.0494(19) 0.0244(14) 0.0066(13) 0.0144(11) 0.0040(13)
C23 0.0206(12) 0.0425(17) 0.0228(13) 0.0045(12) 0.0090(11) 0.0049(11)
C24 0.0147(11) 0.0317(14) 0.0255(13) 0.0004(11) 0.0072(10) -0.0019(10)
C25 0.0328(15) 0.0325(16) 0.0428(17) -0.0051(13) 0.0128(13) -0.0125(13)
C26 0.0193(14) 0.061(2) 0.049(2) 0.0105(17) 0.0058(14) 0.0010(14)
C27 0.0290(13) 0.0203(13) 0.0236(13) -0.0042(10) 0.0077(11) 0.0028(11)
C28 0.0436(17) 0.0331(17) 0.053(2) -0.0183(15) 0.0205(16) -0.0129(14)
C29 0.056(2) 0.0325(16) 0.0356(16) -0.0093(13) 0.0251(15) 0.0039(15)
C30 0.0535(19) 0.051(2) 0.0377(17) 0.0011(15) 0.0307(15) 0.0030(16)
C31 0.059(2) 0.0375(17) 0.0333(16) -0.0078(13) 0.0149(15) -0.0181(15)
C32 0.054(2) 0.054(2) 0.0404(19) 0.0050(16) -0.0007(16) -0.0138(17)
C33 0.061(2) 0.047(2) 0.048(2) 0.0123(16) 0.0086(18) 0.0008(17)
C34 0.067(2) 0.0373(18) 0.0446(19) -0.0031(15) 0.0208(17) -0.0163(17)
C35 0.0397(16) 0.061(2) 0.0348(16) -0.0076(15) 0.0198(14) -0.0196(15)
C36 0.076(3) 0.085(3) 0.084(3) 0.013(3) 0.048(3) 0.031(3)
Ir1 0.01245(6) 0.01507(6) 0.01371(6) -0.00030(3) 0.00179(4) 0.00118(3)
O1 0.0162(7) 0.0142(8) 0.0206(8) 0.0001(7) 0.0025(6) 0.0008(7)
P1 0.0159(3) 0.0164(3) 0.0130(3) 0.0005(2) 0.0029(2) 0.0011(2)
P2 0.0128(3) 0.0188(3) 0.0157(3) -0.0008(2) 0.0037(2) 0.0015(2)
S1 0.0154(3) 0.0319(3) 0.0188(3) 0.0066(2) 0.0053(2) 0.0074(2)
S2 0.0154(2) 0.0288(3) 0.0169(3) 0.0057(2) 0.0044(2) 0.0047(2)

loop_
_atom_type_symbol
_atom_type_description
_atom_type_scat_dispersion_real
_atom_type_scat_dispersion_imag
_atom_type_scat_source
C C 0.0181 0.0091 'International Tables Vol C Tables 4.2.6.8 and 6.1.1.4'
H H 0.0000 0.0000 'International Tables Vol C Tables 4.2.6.8 and 6.1.1.4'
O O 0.0492 0.0322 'International Tables Vol C Tables 4.2.6.8 and 6.1.1.4'
P P 0.2955 0.4335 'International Tables Vol C Tables 4.2.6.8 and 6.1.1.4'
S S 0.3331 0.5567 'International Tables Vol C Tables 4.2.6.8 and 6.1.1.4'
Br Br -0.6763 1.2805 'International Tables Vol C Tables 4.2.6.8 and 6.1.1.4'
Ir Ir -4.7710 6.5667 'International Tables Vol C Tables 4.2.6.8 and 6.1.1.4'

loop_
_geom_angle_atom_site_label_1
_geom_angle_atom_site_label_2
_geom_angle_atom_site_label_3
_geom_angle
O1 C1 C16 112.6(2)
O1 C1 C2 113.3(2)
C16 C1 C2 122.0(2)
O1 C1 Ir1 69.36(12)
C16 C1 Ir1 113.96(16)
C2 C1 Ir1 114.14(16)
C3 C2 C1 123.0(2)
C3 C2 S1 112.56(18)
C1 C2 S1 123.40(18)
C2 C3 C4 112.9(2)
C2 C3 P1 114.51(18)
C4 C3 P1 132.56(19)
C5 C4 C9 118.1(2)
C5 C4 C3 111.1(2)
C9 C4 C3 130.7(2)
C4 C5 C6 122.6(2)
C4 C5 S1 112.10(19)
C6 C5 S1 125.2(2)
C7 C6 C5 117.6(3)
C7 C6 H6 121.2
C5 C6 H6 121.2
C6 C7 C8 120.6(3)
C6 C7 H7 119.7
C8 C7 H7 119.7
C9 C8 C7 121.3(3)
C9 C8 H8 119.4
C7 C8 H8 119.4
C8 C9 C4 119.7(3)
C8 C9 H9 120.2
C4 C9 H9 120.2
C11 C10 C12 111.2(2)
C11 C10 P1 110.50(19)
C12 C10 P1 110.25(19)
C11 C10 H10 108.3
C12 C10 H10 108.3
P1 C10 H10 108.3
C10 C11 H11A 109.5
C10 C11 H11B 109.5
H11A C11 H11B 109.5
C10 C11 H11C 109.5
H11A C11 H11C 109.5
H11B C11 H11C 109.5
C10 C12 H12A 109.5
C10 C12 H12B 109.5
H12A C12 H12B 109.5
C10 C12 H12C 109.5
H12A C12 H12C 109.5
H12B C12 H12C 109.5
C14 C13 C15 110.8(2)
C14 C13 P1 115.41(19)
C15 C13 P1 109.61(18)
C14 C13 H13 106.9
C15 C13 H13 106.9
P1 C13 H13 106.9
C13 C14 H14A 109.5
C13 C14 H14B 109.5
H14A C14 H14B 109.5
C13 C14 H14C 109.5
H14A C14 H14C 109.5
H14B C14 H14C 109.5
C13 C15 H15A 109.5
C13 C15 H15B 109.5
H15A C15 H15B 109.5
C13 C15 H15C 109.5
H15A C15 H15C 109.5
H15B C15 H15C 109.5
C17 C16 C1 123.7(2)
C17 C16 S2 112.77(19)
C1 C16 S2 122.51(18)
C16 C17 C18 112.4(2)
C16 C17 P2 114.09(19)
C18 C17 P2 133.49(19)
C19 C18 C23 117.9(2)
C19 C18 C17 111.5(2)
C23 C18 C17 130.6(2)
C18 C19 C20 122.6(2)
C18 C19 S2 111.92(19)
C20 C19 S2 125.5(2)
C21 C20 C19 118.1(2)
C21 C20 H20 120.9
C19 C20 H20 120.9
C20 C21 C22 120.8(3)
C20 C21 H21 119.6
C22 C21 H21 119.6
C23 C22 C21 121.0(3)
C23 C22 H22 119.5
C21 C22 H22 119.5
C22 C23 C18 119.6(3)
C22 C23 H23 120.2
C18 C23 H23 120.2
C25 C24 C26 112.0(3)
C25 C24 P2 110.32(19)
C26 C24 P2 110.2(2)
C25 C24 H24 108.0
C26 C24 H24 108.0
P2 C24 H24 108.0
C24 C25 H25A 109.5
C24 C25 H25B 109.5
H25A C25 H25B 109.5
C24 C25 H25C 109.5
H25A C25 H25C 109.5
H25B C25 H25C 109.5
C24 C26 H26A 109.5
C24 C26 H26B 109.5
H26A C26 H26B 109.5
C24 C26 H26C 109.5
H26A C26 H26C 109.5
H26B C26 H26C 109.5
C28 C27 C29 109.8(2)
C28 C27 P2 109.9(2)
C29 C27 P2 116.6(2)
C28 C27 H27 106.6
C29 C27 H27 106.6
P2 C27 H27 106.6
C27 C28 H28A 109.5
C27 C28 H28B 109.5
H28A C28 H28B 109.5
C27 C28 H28C 109.5
H28A C28 H28C 109.5
H28B C28 H28C 109.5
C27 C29 H29A 109.5
C27 C29 H29B 109.5
H29A C29 H29B 109.5
C27 C29 H29C 109.5
H29A C29 H29C 109.5
H29B C29 H29C 109.5
C31 C30 C35 117.7(4)
C31 C30 C36 121.5(4)
C35 C30 C36 120.8(4)
C32 C31 C30 120.7(3)
C32 C31 H31 119.6
C30 C31 H31 119.6
C33 C32 C31 120.6(4)
C33 C32 H32 119.7
C31 C32 H32 119.7
C32 C33 C34 119.7(4)
C32 C33 H33 120.1
C34 C33 H33 120.1
C35 C34 C33 119.9(4)
C35 C34 H34 120.0
C33 C34 H34 120.0
C34 C35 C30 121.3(3)
C34 C35 H35 119.3
C30 C35 H35 119.3
C30 C36 H36A 109.5
C30 C36 H36B 109.5
H36A C36 H36B 109.5
C30 C36 H36C 109.5
H36A C36 H36C 109.5
H36B C36 H36C 109.5
O1 Ir1 C1 38.23(8)
O1 Ir1 P1 89.84(5)
C1 Ir1 P1 84.67(7)
O1 Ir1 P2 90.86(5)
C1 Ir1 P2 85.13(7)
P1 Ir1 P2 162.57(2)
O1 Ir1 Br1 160.23(5)
C1 Ir1 Br1 161.54(7)
P1 Ir1 Br1 92.599(16)
P2 Ir1 Br1 92.614(16)
C1 O1 Ir1 72.42(12)
C3 P1 C10 106.17(12)
C3 P1 C13 106.67(12)
C10 P1 C13 106.23(12)
C3 P1 Ir1 101.65(8)
C10 P1 Ir1 123.37(9)
C13 P1 Ir1 111.48(8)
C17 P2 C24 107.57(12)
C17 P2 C27 107.33(12)
C24 P2 C27 104.95(13)
C17 P2 Ir1 101.47(8)
C24 P2 Ir1 123.46(9)
C27 P2 Ir1 111.12(9)
C5 S1 C2 91.23(12)
C19 S2 C16 91.36(12)

loop_
_geom_bond_atom_site_label_1
_geom_bond_atom_site_label_2
_geom_bond_distance
Br1 Ir1 2.4387(3)
C1 O1 1.355(3)
C1 C16 1.498(3)
C1 C2 1.500(3)
C1 Ir1 2.087(2)
C2 C3 1.360(4)
C2 S1 1.740(2)
C3 C4 1.451(3)
C3 P1 1.810(2)
C4 C5 1.399(4)
C4 C9 1.408(4)
C5 C6 1.402(4)
C5 S1 1.737(3)
C6 C7 1.383(4)
C6 H6 0.9500
C7 C8 1.403(4)
C7 H7 0.9500
C8 C9 1.371(4)
C8 H8 0.9500
C9 H9 0.9500
C10 C11 1.523(4)
C10 C12 1.529(4)
C10 P1 1.842(3)
C10 H10 1.0000
C11 H11A 0.9800
C11 H11B 0.9800
C11 H11C 0.9800
C12 H12A 0.9800
C12 H12B 0.9800
C12 H12C 0.9800
C13 C14 1.527(4)
C13 C15 1.524(4)
C13 P1 1.855(3)
C13 H13 1.0000
C14 H14A 0.9800
C14 H14B 0.9800
C14 H14C 0.9800
C15 H15A 0.9800
C15 H15B 0.9800
C15 H15C 0.9800
C16 C17 1.367(4)
C16 S2 1.737(2)
C17 C18 1.449(3)
C17 P2 1.820(3)
C18 C19 1.401(4)
C18 C23 1.405(4)
C19 C20 1.400(4)
C19 S2 1.735(2)
C20 C21 1.366(4)
C20 H20 0.9500
C21 C22 1.401(4)
C21 H21 0.9500
C22 C23 1.382(4)
C22 H22 0.9500
C23 H23 0.9500
C24 C25 1.524(4)
C24 C26 1.529(4)
C24 P2 1.846(3)
C24 H24 1.0000
C25 H25A 0.9800
C25 H25B 0.9800
C25 H25C 0.9800
C26 H26A 0.9800
C26 H26B 0.9800
C26 H26C 0.9800
C27 C28 1.525(4)
C27 C29 1.529(4)
C27 P2 1.851(3)
C27 H27 1.0000
C28 H28A 0.9800
C28 H28B 0.9800
C28 H28C 0.9800
C29 H29A 0.9800
C29 H29B 0.9800
C29 H29C 0.9800
C30 C31 1.382(5)
C30 C35 1.397(5)
C30 C36 1.500(6)
C31 C32 1.380(6)
C31 H31 0.9500
C32 C33 1.361(6)
C32 H32 0.9500
C33 C34 1.381(6)
C33 H33 0.9500
C34 C35 1.364(6)
C34 H34 0.9500
C35 H35 0.9500
C36 H36A 0.9800
C36 H36B 0.9800
C36 H36C 0.9800
Ir1 O1 2.0489(17)
Ir1 P1 2.3214(6)
Ir1 P2 2.3234(6)

loop_
_geom_torsion_atom_site_label_1
_geom_torsion_atom_site_label_2
_geom_torsion_atom_site_label_3
_geom_torsion_atom_site_label_4
_geom_torsion
O1 C1 C2 C3 -59.5(3)
C16 C1 C2 C3 160.9(2)
Ir1 C1 C2 C3 17.3(3)
O1 C1 C2 S1 108.2(2)
C16 C1 C2 S1 -31.4(3)
Ir1 C1 C2 S1 -174.95(13)
C1 C2 C3 C4 165.5(2)
S1 C2 C3 C4 -3.4(3)
C1 C2 C3 P1 -13.5(3)
S1 C2 C3 P1 177.65(12)
C2 C3 C4 C5 3.6(3)
P1 C3 C4 C5 -177.7(2)
C2 C3 C4 C9 -173.1(3)
P1 C3 C4 C9 5.6(4)
C9 C4 C5 C6 -3.2(4)
C3 C4 C5 C6 179.6(3)
C9 C4 C5 S1 174.98(19)
C3 C4 C5 S1 -2.2(3)
C4 C5 C6 C7 2.1(5)
S1 C5 C6 C7 -175.8(2)
C5 C6 C7 C8 0.8(5)
C6 C7 C8 C9 -2.6(5)
C7 C8 C9 C4 1.4(4)
C5 C4 C9 C8 1.3(4)
C3 C4 C9 C8 177.9(3)
O1 C1 C16 C17 60.9(3)
C2 C1 C16 C17 -159.3(2)
Ir1 C1 C16 C17 -15.6(3)
O1 C1 C16 S2 -106.8(2)
C2 C1 C16 S2 33.0(3)
Ir1 C1 C16 S2 176.70(13)
C1 C16 C17 C18 -166.0(2)
S2 C16 C17 C18 2.7(3)
C1 C16 C17 P2 13.1(3)
S2 C16 C17 P2 -178.15(12)
C16 C17 C18 C19 -2.4(3)
P2 C17 C18 C19 178.6(2)
C16 C17 C18 C23 175.1(3)
P2 C17 C18 C23 -3.8(5)
C23 C18 C19 C20 2.0(4)
C17 C18 C19 C20 179.9(2)
C23 C18 C19 S2 -176.8(2)
C17 C18 C19 S2 1.1(3)
C18 C19 C20 C21 -2.1(4)
S2 C19 C20 C21 176.5(2)
C19 C20 C21 C22 0.4(5)
C20 C21 C22 C23 1.4(5)
C21 C22 C23 C18 -1.5(5)
C19 C18 C23 C22 -0.1(4)
C17 C18 C23 C22 -177.5(3)
C35 C30 C31 C32 -0.3(5)
C36 C30 C31 C32 177.6(4)
C30 C31 C32 C33 1.1(6)
C31 C32 C33 C34 -0.9(6)
C32 C33 C34 C35 0.0(6)
C33 C34 C35 C30 0.8(6)
C31 C30 C35 C34 -0.6(5)
C36 C30 C35 C34 -178.6(4)
C16 C1 O1 Ir1 -108.27(18)
C2 C1 O1 Ir1 108.28(19)
C2 C3 P1 C10 133.6(2)
C4 C3 P1 C10 -45.1(3)
C2 C3 P1 C13 -113.4(2)
C4 C3 P1 C13 67.9(3)
C2 C3 P1 Ir1 3.5(2)
C4 C3 P1 Ir1 -175.2(2)
C11 C10 P1 C3 -49.6(2)
C12 C10 P1 C3 -172.9(2)
C11 C10 P1 C13 -162.9(2)
C12 C10 P1 C13 73.8(2)
C11 C10 P1 Ir1 66.7(2)
C12 C10 P1 Ir1 -56.6(2)
C14 C13 P1 C3 -68.7(2)
C15 C13 P1 C3 57.2(2)
C14 C13 P1 C10 44.3(2)
C15 C13 P1 C10 170.18(19)
C14 C13 P1 Ir1 -178.80(18)
C15 C13 P1 Ir1 -52.9(2)
C16 C17 P2 C24 -135.2(2)
C18 C17 P2 C24 43.7(3)
C16 C17 P2 C27 112.3(2)
C18 C17 P2 C27 -68.8(3)
C16 C17 P2 Ir1 -4.4(2)
C18 C17 P2 Ir1 174.5(2)
C25 C24 P2 C17 52.4(2)
C26 C24 P2 C17 176.7(2)
C25 C24 P2 C27 166.5(2)
C26 C24 P2 C27 -69.3(2)
C25 C24 P2 Ir1 -65.0(2)
C26 C24 P2 Ir1 59.3(3)
C28 C27 P2 C17 -51.1(2)
C29 C27 P2 C17 74.8(2)
C28 C27 P2 C24 -165.3(2)
C29 C27 P2 C24 -39.5(3)
C28 C27 P2 Ir1 59.1(2)
C29 C27 P2 Ir1 -175.1(2)
C4 C5 S1 C2 0.3(2)
C6 C5 S1 C2 178.4(3)
C3 C2 S1 C5 1.8(2)
C1 C2 S1 C5 -167.0(2)
C18 C19 S2 C16 0.3(2)
C20 C19 S2 C16 -178.4(3)
C17 C16 S2 C19 -1.8(2)
C1 C16 S2 C19 167.1(2)
